data_1504463
loop_
_publ_author_name
'He, Lan'
'Hou, Jing'
'Gan, Maoluo'
'Shi, Jiangong'
'Chantrapromma, Suchada'
'Fun, Hoong-Kun'
'Williams, Ian D.'
'Sung, Herman H.-Y.'

_publ_section_title
;
 Cadinane sesquiterpenes from the leaves of Eupatorium adenophorum.
;
_journal_issue 8
_journal_name_full 'Journal of natural products'
_journal_page_first 1485
_journal_page_last 1488
_journal_paper_doi 10.1021/np800242w
_journal_volume 71
_journal_year 2008
_chemical_formula_sum 'C15 H20 O4'
_chemical_formula_weight 264.31
_chemical_name_systematic
; 
 ? 
;
_space_group_IT_number 170
_symmetry_cell_setting hexagonal
_symmetry_space_group_name_Hall 'P 65'
_symmetry_space_group_name_H-M 'P 65'
_atom_sites_solution_hydrogens geom
_atom_sites_solution_primary direct
_atom_sites_solution_secondary difmap
_audit_creation_method SHELXL-97
_cell_angle_alpha 90.00
_cell_angle_beta 90.00
_cell_angle_gamma 120.00
_cell_formula_units_Z 6
_cell_length_a 14.058(2)
_cell_length_b 14.058(2)
_cell_length_c 15.624(3)
_cell_measurement_reflns_used 16453
_cell_measurement_temperature 293(2)
_cell_measurement_theta_max 25.02
_cell_measurement_theta_min 2.12
_cell_volume 2674.1(7)
_computing_cell_refinement Rapid-AUTO
_computing_data_collection 'Rapid-AUTO (Rigaku,2000)'
_computing_data_reduction 'CrystalStructure (Rigaku/MSC,2000)'
_computing_molecular_graphics 'Siemens SHELXTL V4.2,(Sheldrick,1990)'
_computing_publication_material SHELXL-97,(Sheldrick,1997)
_computing_structure_refinement SHELXL-97,(Sheldrick,1997)
_computing_structure_solution SHELXS-97,(Sheldrick,1997)
_diffrn_ambient_temperature 293(2)
_diffrn_detector_area_resol_mean 10.00
_diffrn_measured_fraction_theta_full 0.999
_diffrn_measured_fraction_theta_max 0.999
_diffrn_measurement_device_type 'Rigaku RAXIS RAPID IP'
_diffrn_measurement_method \W
_diffrn_radiation_monochromator graphite
_diffrn_radiation_source 'fine-focus sealed tube'
_diffrn_radiation_type MoK\a
_diffrn_radiation_wavelength 0.71073
_diffrn_reflns_av_R_equivalents 0.0628
_diffrn_reflns_av_sigmaI/netI 0.1268
_diffrn_reflns_limit_h_max 14
_diffrn_reflns_limit_h_min -14
_diffrn_reflns_limit_k_max 13
_diffrn_reflns_limit_k_min -13
_diffrn_reflns_limit_l_max 18
_diffrn_reflns_limit_l_min -18
_diffrn_reflns_number 16453
_diffrn_reflns_theta_full 25.02
_diffrn_reflns_theta_max 25.02
_diffrn_reflns_theta_min 2.12
_diffrn_standards_decay_% 0
_diffrn_standards_interval_count 0
_diffrn_standards_interval_time 0
_diffrn_standards_number 0
_exptl_absorpt_coefficient_mu 0.071
_exptl_absorpt_correction_T_max 0.993
_exptl_absorpt_correction_T_min 0.965
_exptl_absorpt_correction_type empirical
_exptl_absorpt_process_details
; 
                                  HIGASHI, T. (1995). Abscor-Empirical
                                  Absorption Correction based on Fourier
                                  Series Approximation.
                                  Rigaku Corporation,Tokyo,Japan.
;
_exptl_crystal_colour colourless
_exptl_crystal_density_diffrn 0.985
_exptl_crystal_density_method 'not measured'
_exptl_crystal_description block
_exptl_crystal_F_000 852
_exptl_crystal_size_max 0.50
_exptl_crystal_size_mid 0.12
_exptl_crystal_size_min 0.10
_refine_diff_density_max 0.140
_refine_diff_density_min -0.121
_refine_diff_density_rms 0.034
_refine_ls_abs_structure_details 'Flack H D (1983), Acta Cryst. A39, 876-881'
_refine_ls_abs_structure_Flack -3(3)
_refine_ls_extinction_coef 0.0159(13)
_refine_ls_extinction_expression Fc^*^=kFc[1+0.001xFc^2^\l^3^/sin(2\q)]^-1/4^
_refine_ls_extinction_method SHELXL
_refine_ls_goodness_of_fit_ref 0.975
_refine_ls_hydrogen_treatment constr
_refine_ls_matrix_type full
_refine_ls_number_parameters 173
_refine_ls_number_reflns 1634
_refine_ls_number_restraints 1
_refine_ls_restrained_S_all 0.975
_refine_ls_R_factor_all 0.0941
_refine_ls_R_factor_gt 0.0450
_refine_ls_shift/su_max 0.000
_refine_ls_shift/su_mean 0.000
_refine_ls_structure_factor_coef Fsqd
_refine_ls_weighting_details 'calc w=1/[\s^2^(Fo^2^)+(0.0200P)^2^+0.0000P] where P=(Fo^2^+2Fc^2^)/3'
_refine_ls_weighting_scheme calc
_refine_ls_wR_factor_gt 0.0954
_refine_ls_wR_factor_ref 0.0998
_reflns_number_gt 718
_reflns_number_total 1634
_reflns_threshold_expression >2sigma(I)
_cod_data_source_file np800242w-file008.cif
_cod_data_source_block 1
_cod_original_cell_volume 2674.1(8)
_cod_original_sg_symbol_H-M P6(5)
_cod_database_code 1504463

loop_
_symmetry_equiv_pos_as_xyz
'x, y, z'
'-y, x-y, z+2/3'
'-x+y, -x, z+1/3'
'-x, -y, z+1/2'
'y, -x+y, z+1/6'
'x-y, x, z+5/6'

loop_
_atom_site_label
_atom_site_type_symbol
_atom_site_fract_x
_atom_site_fract_y
_atom_site_fract_z
_atom_site_U_iso_or_equiv
_atom_site_adp_type
_atom_site_occupancy
_atom_site_symmetry_multiplicity
_atom_site_calc_flag
_atom_site_refinement_flags
O1 O 0.4575(3) 0.2235(3) 0.0388(3) 0.0654(12) Uani 1 1 d .
O2 O 0.5200(3) 0.2910(3) 0.1134(3) 0.0644(12) Uani 1 1 d .
O3 O 0.5186(3) -0.2451(3) -0.0357(3) 0.0810(15) Uani 1 1 d .
O4 O 0.5931(3) 0.1794(3) 0.0059(3) 0.0630(12) Uani 1 1 d .
H4 H 0.6334 0.2168 0.0450 0.095 Uiso 1 1 calc R
C1 C 0.4590(5) 0.2301(5) 0.1841(4) 0.0633(18) Uani 1 1 d .
H1A H 0.3884 0.2266 0.1837 0.076 Uiso 1 1 calc R
H1B H 0.4971 0.2677 0.2361 0.076 Uiso 1 1 calc R
C2 C 0.4404(4) 0.1138(5) 0.1856(4) 0.0521(16) Uani 1 1 d .
C3 C 0.4569(4) 0.0733(4) 0.1140(4) 0.0443(14) Uani 1 1 d .
C4 C 0.4491(4) -0.0388(4) 0.1058(4) 0.0443(14) Uani 1 1 d .
H4 H 0.4147 -0.0799 0.1583 0.053 Uiso 1 1 calc R
C5 C 0.5608(4) -0.0267(4) 0.1002(4) 0.0505(16) Uani 1 1 d .
H5 H 0.6179 0.0322 0.1289 0.061 Uiso 1 1 calc R
C6 C 0.5847(5) -0.0939(5) 0.0573(4) 0.0553(17) Uani 1 1 d .
C7 C 0.4997(5) -0.1847(5) 0.0111(4) 0.0618(18) Uani 1 1 d .
C8 C 0.3819(5) -0.2105(4) 0.0233(4) 0.0639(19) Uani 1 1 d .
H8A H 0.3378 -0.2525 -0.0251 0.077 Uiso 1 1 calc R
H8B H 0.3515 -0.2546 0.0745 0.077 Uiso 1 1 calc R
C9 C 0.3769(5) -0.1047(5) 0.0316(4) 0.0561(18) Uani 1 1 d .
H9 H 0.3011 -0.1251 0.0456 0.067 Uiso 1 1 calc R
C10 C 0.4073(5) -0.0403(5) -0.0523(4) 0.0611(17) Uani 1 1 d .
H10 H 0.4814 -0.0235 -0.0687 0.073 Uiso 1 1 calc R
C11 C 0.4076(5) 0.0694(5) -0.0415(4) 0.064(2) Uani 1 1 d .
H11A H 0.4320 0.1110 -0.0943 0.077 Uiso 1 1 calc R
H11B H 0.3335 0.0541 -0.0299 0.077 Uiso 1 1 calc R
C12 C 0.4819(5) 0.1364(5) 0.0304(4) 0.0530(17) Uani 1 1 d .
C13 C 0.4036(5) 0.0579(5) 0.2699(4) 0.077(2) Uani 1 1 d .
H13A H 0.3981 0.1065 0.3101 0.115 Uiso 1 1 calc R
H13B H 0.4559 0.0382 0.2904 0.115 Uiso 1 1 calc R
H13C H 0.3332 -0.0072 0.2636 0.115 Uiso 1 1 calc R
C14 C 0.3279(5) -0.1064(6) -0.1254(4) 0.101(3) Uani 1 1 d .
H14A H 0.3505 -0.0638 -0.1771 0.151 Uiso 1 1 calc R
H14B H 0.2549 -0.1231 -0.1107 0.151 Uiso 1 1 calc R
H14C H 0.3290 -0.1735 -0.1340 0.151 Uiso 1 1 calc R
C15 C 0.6986(5) -0.0745(5) 0.0501(4) 0.090(2) Uani 1 1 d .
H15A H 0.6983 -0.1315 0.0160 0.136 Uiso 1 1 calc R
H15B H 0.7264 -0.0748 0.1061 0.136 Uiso 1 1 calc R
H15C H 0.7446 -0.0046 0.0234 0.136 Uiso 1 1 calc R

loop_
_atom_site_aniso_label
_atom_site_aniso_U_11
_atom_site_aniso_U_22
_atom_site_aniso_U_33
_atom_site_aniso_U_23
_atom_site_aniso_U_13
_atom_site_aniso_U_12
O1 0.096(3) 0.061(3) 0.054(3) 0.007(3) -0.005(3) 0.050(3)
O2 0.076(3) 0.044(3) 0.071(3) 0.002(3) 0.000(3) 0.029(2)
O3 0.093(3) 0.069(3) 0.091(4) -0.014(3) 0.015(3) 0.049(3)
O4 0.052(3) 0.060(3) 0.069(3) 0.006(2) 0.014(2) 0.023(2)
C1 0.087(5) 0.057(4) 0.060(4) -0.005(4) 0.001(4) 0.046(4)
C2 0.060(4) 0.043(4) 0.050(4) -0.005(4) -0.001(4) 0.024(3)
C3 0.049(3) 0.048(4) 0.042(4) 0.006(4) 0.003(3) 0.028(3)
C4 0.058(4) 0.030(3) 0.038(3) 0.001(3) 0.008(3) 0.017(3)
C5 0.053(4) 0.042(4) 0.055(4) 0.000(3) -0.007(3) 0.023(3)
C6 0.047(4) 0.037(4) 0.080(5) 0.000(3) 0.000(4) 0.020(4)
C7 0.070(5) 0.047(4) 0.065(5) 0.013(4) 0.022(4) 0.026(4)
C8 0.064(5) 0.043(4) 0.070(5) -0.010(4) 0.006(4) 0.016(3)
C9 0.040(3) 0.045(4) 0.069(5) -0.013(4) 0.008(3) 0.010(3)
C10 0.067(4) 0.070(4) 0.048(4) -0.016(4) -0.005(4) 0.036(4)
C11 0.073(4) 0.069(5) 0.051(4) -0.001(4) -0.013(4) 0.035(4)
C12 0.071(5) 0.049(4) 0.050(4) 0.003(4) -0.001(4) 0.038(4)
C13 0.126(6) 0.076(5) 0.044(4) 0.011(4) 0.007(5) 0.061(5)
C14 0.095(6) 0.105(6) 0.076(6) -0.031(5) -0.038(5) 0.030(5)
C15 0.073(5) 0.091(5) 0.123(7) -0.008(5) -0.006(5) 0.053(4)

loop_
_atom_type_symbol
_atom_type_description
_atom_type_scat_dispersion_real
_atom_type_scat_dispersion_imag
_atom_type_scat_source
C C 0.0033 0.0016 'International Tables Vol C Tables 4.2.6.8 and 6.1.1.4'
H H 0.0000 0.0000 'International Tables Vol C Tables 4.2.6.8 and 6.1.1.4'
O O 0.0106 0.0060 'International Tables Vol C Tables 4.2.6.8 and 6.1.1.4'

loop_
_geom_angle_atom_site_label_1
_geom_angle_atom_site_label_2
_geom_angle_atom_site_label_3
_geom_angle
C12 O1 O2 107.5(4)
C1 O2 O1 104.1(4)
C12 O4 H4 109.5
O2 C1 C2 113.2(5)
O2 C1 H1A 108.9
C2 C1 H1A 108.9
O2 C1 H1B 108.9
C2 C1 H1B 108.9
H1A C1 H1B 107.8
C3 C2 C13 127.5(5)
C3 C2 C1 118.4(6)
C13 C2 C1 114.2(5)
C2 C3 C12 120.9(5)
C2 C3 C4 125.1(6)
C12 C3 C4 114.0(5)
C5 C4 C3 111.0(4)
C5 C4 C9 111.7(5)
C3 C4 C9 112.0(5)
C5 C4 H4 107.3
C3 C4 H4 107.3
C9 C4 H4 107.3
C6 C5 C4 124.9(5)
C6 C5 H5 117.5
C4 C5 H5 117.5
C5 C6 C7 119.5(6)
C5 C6 C15 122.6(6)
C7 C6 C15 117.8(6)
O3 C7 C6 122.4(6)
O3 C7 C8 119.3(6)
C6 C7 C8 118.2(6)
C9 C8 C7 110.7(5)
C9 C8 H8A 109.5
C7 C8 H8A 109.5
C9 C8 H8B 109.5
C7 C8 H8B 109.5
H8A C8 H8B 108.1
C8 C9 C4 108.5(5)
C8 C9 C10 111.6(5)
C4 C9 C10 113.0(5)
C8 C9 H9 107.8
C4 C9 H9 107.8
C10 C9 H9 107.8
C9 C10 C14 112.0(5)
C9 C10 C11 110.9(5)
C14 C10 C11 108.8(5)
C9 C10 H10 108.3
C14 C10 H10 108.3
C11 C10 H10 108.3
C12 C11 C10 111.2(5)
C12 C11 H11A 109.4
C10 C11 H11A 109.4
C12 C11 H11B 109.4
C10 C11 H11B 109.4
H11A C11 H11B 108.0
O4 C12 O1 110.2(5)
O4 C12 C11 109.8(5)
O1 C12 C11 102.5(5)
O4 C12 C3 111.3(5)
O1 C12 C3 109.7(5)
C11 C12 C3 113.0(5)
C2 C13 H13A 109.5
C2 C13 H13B 109.5
H13A C13 H13B 109.5
C2 C13 H13C 109.5
H13A C13 H13C 109.5
H13B C13 H13C 109.5
C10 C14 H14A 109.5
C10 C14 H14B 109.5
H14A C14 H14B 109.5
C10 C14 H14C 109.5
H14A C14 H14C 109.5
H14B C14 H14C 109.5
C6 C15 H15A 109.5
C6 C15 H15B 109.5
H15A C15 H15B 109.5
C6 C15 H15C 109.5
H15A C15 H15C 109.5
H15B C15 H15C 109.5

loop_
_geom_bond_atom_site_label_1
_geom_bond_atom_site_label_2
_geom_bond_distance
O1 C12 1.433(6)
O1 O2 1.483(5)
O2 C1 1.398(6)
O3 C7 1.246(6)
O4 C12 1.419(6)
O4 H4 0.8200
C1 C2 1.520(7)
C1 H1A 0.9700
C1 H1B 0.9700
C2 C3 1.328(7)
C2 C13 1.487(8)
C3 C12 1.519(7)
C3 C4 1.530(6)
C4 C5 1.495(6)
C4 C9 1.514(7)
C4 H4 0.9800
C5 C6 1.331(7)
C5 H5 0.9300
C6 C7 1.433(8)
C6 C15 1.487(7)
C7 C8 1.521(7)
C8 C9 1.528(7)
C8 H8A 0.9700
C8 H8B 0.9700
C9 C10 1.528(8)
C9 H9 0.9800
C10 C14 1.542(7)
C10 C11 1.549(7)
C10 H10 0.9800
C11 C12 1.502(7)
C11 H11A 0.9700
C11 H11B 0.9700
C13 H13A 0.9600
C13 H13B 0.9600
C13 H13C 0.9600
C14 H14A 0.9600
C14 H14B 0.9600
C14 H14C 0.9600
C15 H15A 0.9600
C15 H15B 0.9600
C15 H15C 0.9600

loop_
_geom_torsion_atom_site_label_1
_geom_torsion_atom_site_label_2
_geom_torsion_atom_site_label_3
_geom_torsion_atom_site_label_4
_geom_torsion
C12 O1 O2 C1 -78.2(5)
O1 O2 C1 C2 55.9(6)
O2 C1 C2 C3 -16.5(8)
O2 C1 C2 C13 164.1(5)
C13 C2 C3 C12 172.9(5)
C1 C2 C3 C12 -6.4(8)
C13 C2 C3 C4 -4.9(9)
C1 C2 C3 C4 175.8(5)
C2 C3 C4 C5 -104.6(6)
C12 C3 C4 C5 77.4(6)
C2 C3 C4 C9 129.8(6)
C12 C3 C4 C9 -48.1(6)
C3 C4 C5 C6 -148.8(6)
C9 C4 C5 C6 -23.0(8)
C4 C5 C6 C7 1.0(10)
C4 C5 C6 C15 176.6(6)
C5 C6 C7 O3 174.2(6)
C15 C6 C7 O3 -1.7(9)
C5 C6 C7 C8 -8.7(9)
C15 C6 C7 C8 175.5(5)
O3 C7 C8 C9 -145.1(6)
C6 C7 C8 C9 37.7(8)
C7 C8 C9 C4 -57.4(7)
C7 C8 C9 C10 67.9(7)
C5 C4 C9 C8 49.9(6)
C3 C4 C9 C8 175.1(5)
C5 C4 C9 C10 -74.5(6)
C3 C4 C9 C10 50.7(6)
C8 C9 C10 C14 61.1(7)
C4 C9 C10 C14 -176.2(5)
C8 C9 C10 C11 -177.1(4)
C4 C9 C10 C11 -54.4(6)
C9 C10 C11 C12 55.1(7)
C14 C10 C11 C12 178.8(5)
O2 O1 C12 O4 -67.8(5)
O2 O1 C12 C11 175.4(4)
O2 O1 C12 C3 55.1(5)
C10 C11 C12 O4 71.8(6)
C10 C11 C12 O1 -171.2(5)
C10 C11 C12 C3 -53.2(7)
C2 C3 C12 O4 108.2(6)
C4 C3 C12 O4 -73.8(6)
C2 C3 C12 O1 -14.0(8)
C4 C3 C12 O1 164.0(4)
C2 C3 C12 C11 -127.7(6)
C4 C3 C12 C11 50.3(6)
